data_2000333
loop_
_publ_author_name
'Mullica, D. F.'
'Sappenfield, E. L.'
'Leschnitzer, D. H.'

_publ_section_title Chloro(tri-<i>tert</i>-butylphosphino-<i>C</i>,<i>P</i>)(tricyclohexylphosphine)platinum(II)
_journal_issue 4
_journal_name_full 'Acta Crystallographica Section C'
_journal_page_first 874
_journal_page_last 876
_journal_paper_doi 10.1107/S0108270190011179
_journal_volume 47
_journal_year 1991
_chemical_formula_sum 'C30 H59 Cl P2 Pt'
_space_group_crystal_system triclinic
_space_group_IT_number 2
_space_group_name_Hall '-P 1'
_space_group_name_H-M_alt 'P -1'
_audit_creation_method 'IUCr CIFGEN early version'
_cell_angle_alpha 106.18(3)
_cell_angle_beta 94.18(2)
_cell_angle_gamma 91.59(2)
_cell_formula_units_Z 2
_cell_length_a 9.986(2)
_cell_length_b 12.998(4)
_cell_length_c 14.170(5)
_cell_volume 1759.5(9)
_diffrn_radiation_type Mo
_diffrn_radiation_wavelength 0.71073
_exptl_crystal_density_diffrn 1.343
_exptl_crystal_F_000 728
_cod_data_source_file st0465.cif
_cod_data_source_block st0465a
_cod_depositor_comments
;
 Changing the space group from 'P 1' to '-P 1' after consulting the original
 publication.

 Antanas Vaitkus,
 2017-09-11
;
_cod_original_cell_volume 1760.95
_cod_original_sg_symbol_H-M P1
_cod_original_formula_sum 'C30 H59 Cl1 P2 Pt1'
_cod_database_code 2000333

loop_
_space_group_symop_id
_space_group_symop_operation_xyz
1 x,y,z
2 -x,-y,-z

loop_
_atom_site_label
_atom_site_fract_x
_atom_site_fract_y
_atom_site_fract_z
_atom_site_U_iso_or_equiv
Pt .31916(3) .28916(3) .24993(2) .0365(2)
Cl .1256(3) .2506(3) .3286(2) .090(2)
P(1) .4724(3) .1922(2) .3094(2) .0390(10)
P(2) .2016(2) .3918(2) .1677(2) .0360(10)
C(1) .4990(10) .3010(10) .1924(8) .057(6)
C(2) .5720(10) .1977(9) .2033(8) .056(6)
C(3) .528(2) .1090(10) .1080(10) .082(8)
C(4) .7270(10) .2120(10) .2190(10) .090(10)
C(10) .4330(10) .0510(8) .3100(10) .065(7)
C(11) .325(2) .0040(10) .2230(10) .090(10)
C(12) .362(2) .0540(10) .4090(10) .101(9)
C(13) .553(2) -.0180(10) .3000(10) .088(8)
C(20) .5590(10) .2746(9) .4317(8) .057(6)
C(21) .446(2) .2990(10) .5061(9) .089(9)
C(22) .676(2) .2180(10) .4690(10) .088(9)
C(23) .6110(10) .3830(10) .4210(10) .078(9)
C(31) .1240(10) .3068(8) .0469(7) .046(5)
C(32) .2280(10) .2620(10) -.0248(9) .056(6)
C(33) .1630(10) .1910(10) -.1232(9) .073(8)
C(34) .072(2) .1030(10) -.1080(10) .083(9)
C(35) -.036(2) .1490(10) -.0380(10) .078(8)
C(36) .0300(10) .2190(10) .0609(9) .067(8)
C(41) .3060(10) .4942(8) .1353(7) .042(5)
C(42) .2390(10) .5540(10) .0667(8) .065(6)
C(43) .3380(10) .6251(9) .0360(9) .070(7)
C(44) .4170(10) .7022(9) .1224(9) .068(7)
C(45) .4820(10) .6440(10) .1881(9) .066(7)
C(46) .3790(10) .5727(9) .2249(8) .056(6)
C(51) .0560(10) .4559(9) .2322(7) .047(5)
C(52) -.0410(10) .5070(10) .1783(9) .066(6)
C(53) -.1660(10) .5360(10) .2320(10) .082(8)
C(54) -.1310(10) .6030(10) .3350(10) .086(9)
C(55) -.0270(10) .5540(10) .3930(10) .080(8)
C(56) .0950(10) .5240(10) .3358(9) .059(7)
H11 .556 .373 .234 ?
H12 .485 .301 .117 ?
H31 .581 .037 .114 ?
H32 .426 .093 .101 ?
H33 .564 .130 .047 ?
H41 .771 .140 .226 ?
H42 .769 .235 .160 ?
H43 .757 .276 .287 ?
H111 .296 -.077 .218 ?
H112 .237 .051 .232 ?
H113 .364 .006 .154 ?
H121 .340 -.025 .412 ?
H122 .430 .095 .473 ?
H123 .273 .097 .411 ?
H131 .521 -.098 .302 ?
H132 .593 -.024 .231 ?
H133 .628 .014 .359 ?
H211 .485 .344 .578 ?
H212 .367 .341 .480 ?
H213 .401 .223 .512 ?
H221 .722 .267 .538 ?
H222 .639 .143 .479 ?
H223 .750 .201 .417 ?
H231 .662 .432 .489 ?
H232 .684 .370 .365 ?
H233 .532 .426 .399 ?
H311 .064 .358 .013 ?
H321 .293 .214 .009 ?
H322 .287 .326 -.037 ?
H331 .240 .155 -.170 ?
H332 .103 .237 -.160 ?
H341 .136 .053 -.073 ?
H342 .031 .053 -.177 ?
H351 -.098 .084 -.029 ?
H352 -.099 .197 -.074 ?
H361 -.045 .255 .109 ?
H362 .089 .170 .098 ?
H411 .376 .445 .092 ?
H421 .164 .604 .107 ?
H422 .189 .498 .004 ?
H431 .289 .669 -.009 ?
H441 .347 .756 .163 ?
H442 .490 .748 .097 ?
H451 .534 .702 .251 ?
H452 .555 .593 .148 ?
H461 .430 .532 .271 ?
H462 .307 .624 .266 ?
H511 -.003 .384 .233 ?
H521 -.069 .454 .107 ?
H522 .007 .579 .171 ?
H531 -.218 .463 .236 ?
H532 -.230 .579 .196 ?
H541 -.220 .618 .374 ?
H542 -.086 .679 .334 ?
H551 -.075 .482 .405 ?
H552 -.001 .609 .466 ?
H561 .147 .598 .332 ?
H562 .164 .483 .373 ?
